data_4062918
loop_
_publ_author_name
'Westerhausen, Matthias'
'Ossberger, Manfred W.'
'Mayer, Peter'
'Piotrowski, Holger'
'N\"oth, Heinrich'

_publ_section_title
;
 Synthesis and Spectroscopic and Structural Investigations of the
 2,3,4,5-Tetraethylarsolides and -stibolides of the Alkali Metals
 Sodium, Potassium, Rubidium, and Cesium
;
_journal_coden_ASTM ORGND7
_journal_issue 14
_journal_name_full Organometallics
_journal_page_first 3417
_journal_page_last 3424
_journal_paper_doi 10.1021/om049767g
_journal_volume 23
_journal_year 2004
_chemical_formula_moiety '2(As C12 H20), Na2, 2(N2 C6 H16), (C7 H8)'
_chemical_formula_sum 'C43 H80 As2 N4 Na2'
_chemical_formula_weight 848.945
_chemical_name_common AsC12H20-Na-tmeda
_space_group_IT_number 14
_symmetry_cell_setting monoclinic
_symmetry_space_group_name_Hall '-P 2ybc'
_symmetry_space_group_name_H-M 'P 1 21/c 1'
_cell_angle_alpha 90.00
_cell_angle_beta 104.5701(8)
_cell_angle_gamma 90.00
_cell_formula_units_Z 2
_cell_length_a 9.2615(2)
_cell_length_b 16.6347(3)
_cell_length_c 16.1150(3)
_cell_measurement_temperature 200(2)
_cell_volume 2402.87(8)
_diffrn_ambient_temperature 200(2)
_exptl_crystal_density_diffrn 1.17337(4)
_cod_original_sg_symbol_H-M 'P 21/c'
_cod_database_code 4062918

loop_
_symmetry_equiv_pos_as_xyz
'x, y, z'
'-x, y+1/2, -z+1/2'
'-x, -y, -z'
'x, -y-1/2, z-1/2'

loop_
_atom_site_label
_atom_site_type_symbol
_atom_site_fract_x
_atom_site_fract_y
_atom_site_fract_z
_atom_site_U_iso_or_equiv
_atom_site_adp_type
_atom_site_occupancy
_atom_site_symmetry_multiplicity
_atom_site_calc_flag
_atom_site_refinement_flags
_atom_site_disorder_assembly
_atom_site_disorder_group
As As 0.31507(4) 0.006545(19) 0.07203(2) 0.03740(16) Uani 1 1 d . . .
Na Na 0.65226(15) -0.00575(8) 0.12551(9) 0.0425(3) Uani 1 1 d . . .
C1 C 0.3905(4) 0.0767(2) 0.1649(2) 0.0396(8) Uani 1 1 d . . .
C11 C 0.3776(5) 0.1677(2) 0.1615(3) 0.0602(11) Uani 1 1 d . . .
H11A H 0.3462 0.1859 0.2128 0.072 Uiso 1 1 calc R . .
H11B H 0.4780 0.1903 0.1655 0.072 Uiso 1 1 calc R . .
C21 C 0.2746(5) 0.2020(3) 0.0857(3) 0.0654(12) Uani 1 1 d . . .
H21A H 0.3082 0.1883 0.0344 0.098 Uiso 1 1 calc R . .
H21B H 0.2721 0.2606 0.0915 0.098 Uiso 1 1 calc R . .
H21C H 0.1744 0.1801 0.0803 0.098 Uiso 1 1 calc R . .
C2 C 0.4530(4) 0.0351(2) 0.2404(2) 0.0384(8) Uani 1 1 d . . .
C12 C 0.5105(5) 0.0765(2) 0.3254(2) 0.0523(10) Uani 1 1 d . . .
H12A H 0.5501 0.1299 0.3153 0.063 Uiso 1 1 calc R . .
H12B H 0.5943 0.0447 0.3604 0.063 Uiso 1 1 calc R . .
C22 C 0.3934(7) 0.0876(3) 0.3759(3) 0.0869(17) Uani 1 1 d . . .
H22A H 0.3149 0.1236 0.3444 0.130 Uiso 1 1 calc R . .
H22B H 0.4402 0.1110 0.4321 0.130 Uiso 1 1 calc R . .
H22C H 0.3499 0.0353 0.3838 0.130 Uiso 1 1 calc R . .
C3 C 0.4523(4) -0.0506(2) 0.2313(2) 0.0371(8) Uani 1 1 d . . .
C13 C 0.5109(4) -0.1071(2) 0.3064(2) 0.0474(9) Uani 1 1 d . . .
H13A H 0.5896 -0.0790 0.3496 0.057 Uiso 1 1 calc R . .
H13B H 0.5577 -0.1541 0.2858 0.057 Uiso 1 1 calc R . .
C23 C 0.3929(5) -0.1374(3) 0.3499(3) 0.0624(11) Uani 1 1 d . . .
H23A H 0.3471 -0.0916 0.3717 0.094 Uiso 1 1 calc R . .
H23B H 0.4397 -0.1730 0.3976 0.094 Uiso 1 1 calc R . .
H23C H 0.3161 -0.1672 0.3083 0.094 Uiso 1 1 calc R . .
C4 C 0.3871(4) -0.0785(2) 0.1496(2) 0.0385(8) Uani 1 1 d . . .
C14 C 0.3703(5) -0.1665(2) 0.1243(3) 0.0521(10) Uani 1 1 d . . .
H14A H 0.3785 -0.1994 0.1765 0.062 Uiso 1 1 calc R . .
H14B H 0.2695 -0.1752 0.0862 0.062 Uiso 1 1 calc R . .
C24 C 0.4844(6) -0.1949(3) 0.0793(3) 0.0718(13) Uani 1 1 d . . .
H24A H 0.4813 -0.1605 0.0295 0.108 Uiso 1 1 calc R . .
H24B H 0.4627 -0.2505 0.0603 0.108 Uiso 1 1 calc R . .
H24C H 0.5839 -0.1921 0.1188 0.108 Uiso 1 1 calc R . .
N1A N 0.8488(3) 0.09886(19) 0.1743(2) 0.0502(8) Uani 1 1 d . . .
C11A C 0.8380(6) 0.1616(3) 0.1094(3) 0.0776(14) Uani 1 1 d . . .
H111 H 0.7428 0.1900 0.1016 0.116 Uiso 1 1 calc R . .
H112 H 0.8435 0.1371 0.0550 0.116 Uiso 1 1 calc R . .
H113 H 0.9204 0.1997 0.1282 0.116 Uiso 1 1 calc R . .
C21A C 0.8379(6) 0.1371(3) 0.2525(3) 0.0795(15) Uani 1 1 d . . .
H211 H 0.8380 0.0961 0.2961 0.119 Uiso 1 1 calc R . .
H212 H 0.7452 0.1682 0.2420 0.119 Uiso 1 1 calc R . .
H213 H 0.9233 0.1732 0.2726 0.119 Uiso 1 1 calc R . .
C1A C 0.9888(5) 0.0562(3) 0.1822(4) 0.0783(15) Uani 1 1 d . . .
H11 H 0.9988 0.0436 0.1239 0.094 Uiso 1 1 calc R . .
H12 H 1.0717 0.0928 0.2092 0.094 Uiso 1 1 calc R . .
C2A C 1.0064(5) -0.0173(3) 0.2310(4) 0.0768(15) Uani 1 1 d . . .
H21 H 1.0014 -0.0044 0.2901 0.092 Uiso 1 1 calc R . .
H22 H 1.1072 -0.0390 0.2343 0.092 Uiso 1 1 calc R . .
N2A N 0.8955(3) -0.0812(2) 0.1970(2) 0.0491(8) Uani 1 1 d . . .
C12A C 0.8874(6) -0.1357(3) 0.2665(3) 0.0767(14) Uani 1 1 d . . .
H121 H 0.8154 -0.1786 0.2443 0.115 Uiso 1 1 calc R . .
H122 H 0.8555 -0.1059 0.3112 0.115 Uiso 1 1 calc R . .
H123 H 0.9859 -0.1594 0.2907 0.115 Uiso 1 1 calc R . .
C22A C 0.9407(6) -0.1266(3) 0.1317(3) 0.0734(14) Uani 1 1 d . . .
H221 H 1.0386 -0.1509 0.1561 0.110 Uiso 1 1 calc R . .
H222 H 0.9468 -0.0909 0.0844 0.110 Uiso 1 1 calc R . .
H223 H 0.8674 -0.1691 0.1103 0.110 Uiso 1 1 calc R . .
C1B C -0.0554(9) 0.0744(5) 0.4954(4) 0.107(2) Uiso 1 1 d . . .
H1 H -0.0959 0.1270 0.4934 0.128 Uiso 0.50 1 calc PR A 1
C7B C -0.0930(15) 0.1490(8) 0.4897(8) 0.103(4) Uiso 0.50 1 d P B 2
H71 H -0.1658 0.1586 0.4348 0.155 Uiso 0.50 1 calc PR B 2
H72 H -0.0045 0.1823 0.4929 0.155 Uiso 0.50 1 calc PR B 2
H73 H -0.1375 0.1631 0.5369 0.155 Uiso 0.50 1 calc PR B 2
C2B C 0.0932(8) 0.0625(5) 0.4900(4) 0.113(2) Uiso 1 1 d . B .
H2 H 0.1551 0.1058 0.4820 0.135 Uiso 1 1 calc R . .
C3B C 0.1386(8) -0.0098(4) 0.4966(4) 0.0919(18) Uiso 1 1 d . . .
H3 H 0.2395 -0.0191 0.4957 0.110 Uiso 1 1 calc R B .

loop_
_atom_site_aniso_label
_atom_site_aniso_U_11
_atom_site_aniso_U_22
_atom_site_aniso_U_33
_atom_site_aniso_U_23
_atom_site_aniso_U_13
_atom_site_aniso_U_12
As 0.0386(2) 0.0369(2) 0.0360(2) 0.00077(14) 0.00812(16) 0.00033(14)
Na 0.0346(7) 0.0425(8) 0.0488(8) 0.0019(6) 0.0074(6) -0.0005(5)
C1 0.0395(19) 0.0351(18) 0.044(2) -0.0009(14) 0.0093(16) -0.0026(14)
C11 0.071(3) 0.038(2) 0.063(3) 0.0001(18) 0.000(2) -0.0010(19)
C21 0.072(3) 0.043(2) 0.080(3) 0.004(2) 0.016(2) 0.006(2)
C2 0.0369(18) 0.0379(18) 0.0403(19) -0.0013(14) 0.0097(15) -0.0051(14)
C12 0.062(3) 0.050(2) 0.042(2) -0.0020(17) 0.0069(19) -0.0096(19)
C22 0.126(5) 0.079(3) 0.071(3) -0.034(3) 0.054(3) -0.040(3)
C3 0.0353(18) 0.0389(18) 0.0381(19) 0.0046(14) 0.0111(15) -0.0005(14)
C13 0.051(2) 0.047(2) 0.043(2) 0.0073(16) 0.0093(17) 0.0042(17)
C23 0.078(3) 0.056(2) 0.061(3) 0.019(2) 0.032(2) 0.007(2)
C4 0.0407(19) 0.0341(17) 0.0422(19) 0.0008(14) 0.0133(16) 0.0008(14)
C14 0.070(3) 0.038(2) 0.047(2) -0.0023(16) 0.013(2) 0.0039(18)
C24 0.083(3) 0.054(3) 0.085(3) -0.011(2) 0.033(3) 0.012(2)
N1A 0.0405(17) 0.0510(19) 0.058(2) -0.0056(15) 0.0099(15) -0.0028(14)
C11A 0.091(4) 0.071(3) 0.068(3) 0.001(2) 0.013(3) -0.017(3)
C21A 0.088(4) 0.084(4) 0.071(3) -0.016(3) 0.030(3) -0.012(3)
C1A 0.042(2) 0.065(3) 0.125(5) -0.008(3) 0.017(3) -0.003(2)
C2A 0.047(3) 0.072(3) 0.098(4) 0.007(3) -0.006(3) 0.005(2)
N2A 0.0415(17) 0.0540(19) 0.0504(18) 0.0089(15) 0.0088(15) 0.0069(14)
C12A 0.073(3) 0.089(4) 0.069(3) 0.025(3) 0.018(3) 0.018(3)
C22A 0.072(3) 0.087(3) 0.063(3) 0.001(2) 0.021(2) 0.021(3)

loop_
_geom_bond_atom_site_label_1
_geom_bond_atom_site_label_2
_geom_bond_distance
_geom_bond_site_symmetry_2
_geom_bond_publ_flag
As C1 1.888(3) . ?
As C4 1.894(3) . ?
As Na 3.0304(14) . ?
As Na 3.2726(15) 3_655 ?
Na N1A 2.498(3) . ?
Na N2A 2.583(3) . ?
Na C4 2.851(4) . ?
Na C3 2.912(4) . ?
Na C1 2.989(4) . ?
Na C2 3.002(4) . ?
Na As 3.2726(15) 3_655 ?
C1 C2 1.393(5) . ?
C1 C11 1.519(5) . ?
C11 C21 1.463(6) . ?
C11 H11A 0.9900 . ?
C11 H11B 0.9900 . ?
C21 H21A 0.9800 . ?
C21 H21B 0.9800 . ?
C21 H21C 0.9800 . ?
C2 C3 1.433(5) . ?
C2 C12 1.506(5) . ?
C12 C22 1.522(6) . ?
C12 H12A 0.9900 . ?
C12 H12B 0.9900 . ?
C22 H22A 0.9800 . ?
C22 H22B 0.9800 . ?
C22 H22C 0.9800 . ?
C3 C4 1.383(5) . ?
C3 C13 1.521(5) . ?
C13 C23 1.525(6) . ?
C13 H13A 0.9900 . ?
C13 H13B 0.9900 . ?
C23 H23A 0.9800 . ?
C23 H23B 0.9800 . ?
C23 H23C 0.9800 . ?
C4 C14 1.518(5) . ?
C14 C24 1.500(6) . ?
C14 H14A 0.9900 . ?
C14 H14B 0.9900 . ?
C24 H24A 0.9800 . ?
C24 H24B 0.9800 . ?
C24 H24C 0.9800 . ?
N1A C21A 1.437(6) . ?
N1A C1A 1.456(5) . ?
N1A C11A 1.463(6) . ?
C11A H111 0.9800 . ?
C11A H112 0.9800 . ?
C11A H113 0.9800 . ?
C21A H211 0.9800 . ?
C21A H212 0.9800 . ?
C21A H213 0.9800 . ?
C1A C2A 1.440(7) . ?
C1A H11 0.9900 . ?
C1A H12 0.9900 . ?
C2A N2A 1.483(6) . ?
C2A H21 0.9900 . ?
C2A H22 0.9900 . ?
N2A C22A 1.440(5) . ?
N2A C12A 1.459(5) . ?
C12A H121 0.9800 . ?
C12A H122 0.9800 . ?
C12A H123 0.9800 . ?
C22A H221 0.9800 . ?
C22A H222 0.9800 . ?
C22A H223 0.9800 . ?
C1B C7B 1.287(14) . ?
C1B C3B 1.347(9) 3_556 ?
C1B C2B 1.415(10) . ?
C1B H1 0.9500 . ?
C7B H71 0.9800 . ?
C7B H72 0.9800 . ?
C7B H73 0.9800 . ?
C2B C3B 1.269(8) . ?
C2B H2 0.9500 . ?
C3B C1B 1.347(9) 3_556 ?
C3B H3 0.9500 . ?
